data_4326042
loop_
_publ_author_name
'Rafa\/l Czerwieniec'
'Jiangbo Yu'
'Hartmut Yersin'

_publ_contact_author_address
;
  Institut f\"ur Physikalische Chemie
  Universit\"at Regensburg
  D-93040 Regensburg
  Germany 
;
_publ_contact_author_email Hartmut.Yersin@chemie.uni-regensburg.de
_publ_contact_author_fax '(+) 49 941 943 4488'
_publ_contact_author_name
;   
 Prof. Dr. Hartmut Yersin
;
_publ_contact_author_phone '(+) 49 941 943 4464'
_publ_section_title
;
 Blue-Light Emission of Cu(I) Complexes and Singlet Harvesting
;
_journal_name_full 'Inorganic Chemistry'
_journal_page_first 8293
_journal_page_last 8301
_journal_paper_doi 10.1021/ic200811a
_journal_volume 50
_journal_year 2011
_chemical_compound_source 'see text'
_chemical_formula_moiety 'C54 H44 B Cu N4 O P2, C H Cl3'
_chemical_formula_sum 'C55 H45 B Cl3 Cu N4 O P2'
_chemical_formula_weight 1020.60
_chemical_name_systematic ?
_space_group_IT_number 2
_symmetry_cell_setting triclinic
_symmetry_Int_Tables_number 2
_symmetry_space_group_name_Hall '-P 1'
_symmetry_space_group_name_H-M 'P -1'
_atom_sites_solution_hydrogens geom
_atom_sites_solution_primary direct
_atom_sites_solution_secondary difmap
_cell_angle_alpha 104.648(4)
_cell_angle_beta 97.265(3)
_cell_angle_gamma 101.654(4)
_cell_formula_units_Z 2
_cell_length_a 12.0809(6)
_cell_length_b 13.6212(6)
_cell_length_c 15.8676(7)
_cell_measurement_reflns_used 8124
_cell_measurement_temperature 123
_cell_measurement_theta_max 73.0303
_cell_measurement_theta_min 3.4552
_cell_volume 2430.4(2)
_computing_cell_refinement
;
CrysAlisPro, Oxford Diffraction Ltd.,
Version 1.171.34.44 (release 25-10-2010 CrysAlis171 .NET)
;
_computing_data_collection
;
CrysAlisPro, Oxford Diffraction Ltd.,
Version 1.171.34.44 (release 25-10-2010 CrysAlis171 .NET)
;
_computing_data_reduction
;
CrysAlisPro, Oxford Diffraction Ltd.,
Version 1.171.34.44 (release 25-10-2010 CrysAlis171 .NET)
;
_computing_molecular_graphics 'PLATON (Spek, 1990)'
_computing_publication_material 'PLATON (Spek, 2003)'
_computing_structure_refinement 'SHELXL-97 (Sheldrick, 2008)'
_computing_structure_solution 'SIR-97 (Altomare, 1999)'
_diffrn_ambient_temperature 123
_diffrn_detector_area_resol_mean 10.5431
_diffrn_measured_fraction_theta_full 0.967
_diffrn_measured_fraction_theta_max 0.967
_diffrn_measurement_device_type 'Xcalibur, Ruby, Gemini ultra'
_diffrn_measurement_method '\w scans'
_diffrn_radiation_monochromator mirror
_diffrn_radiation_probe x-ray
_diffrn_radiation_source 'Enhance Ultra (Cu) X-ray Source'
_diffrn_radiation_type CuK\a
_diffrn_radiation_wavelength 1.54184
_diffrn_reflns_av_R_equivalents 0.0310
_diffrn_reflns_av_sigmaI/netI 0.0471
_diffrn_reflns_limit_h_max 14
_diffrn_reflns_limit_h_min -12
_diffrn_reflns_limit_k_max 16
_diffrn_reflns_limit_k_min -16
_diffrn_reflns_limit_l_max 12
_diffrn_reflns_limit_l_min -19
_diffrn_reflns_number 17380
_diffrn_reflns_reduction_process
;
;
_diffrn_reflns_theta_full 73.19
_diffrn_reflns_theta_max 73.19
_diffrn_reflns_theta_min 3.46
_exptl_absorpt_coefficient_mu 3.124
_exptl_absorpt_correction_T_max 0.894
_exptl_absorpt_correction_T_min 0.850
_exptl_absorpt_correction_type analytical
_exptl_absorpt_process_details
;
CrysAlisPro, Oxford Diffraction Ltd.,
Version 1.171.33.55 (release 05-01-2010 CrysAlis171 .NET)
Analytical numeric absorption correction using a multifaceted crystal
model based on expressions derived by R.C. Clark & J.S. Reid.
(Clark, R. C. & Reid, J. S. (1995). Acta Cryst. A51, 887-897)
;
_exptl_crystal_colour colourless
_exptl_crystal_density_diffrn 1.395
_exptl_crystal_density_method 'Not Measured'
_exptl_crystal_description prism
_exptl_crystal_F_000 1052
_exptl_crystal_size_max 0.1616
_exptl_crystal_size_mid 0.1267
_exptl_crystal_size_min 0.1129
_refine_diff_density_max 0.467
_refine_diff_density_min -0.470
_refine_diff_density_rms 0.055
_refine_ls_extinction_method none
_refine_ls_goodness_of_fit_ref 1.051
_refine_ls_hydrogen_treatment ref
_refine_ls_matrix_type full
_refine_ls_number_parameters 607
_refine_ls_number_reflns 9428
_refine_ls_number_restraints 0
_refine_ls_restrained_S_all 1.051
_refine_ls_R_factor_all 0.0505
_refine_ls_R_factor_gt 0.0387
_refine_ls_shift/su_max 0.000
_refine_ls_shift/su_mean 0.000
_refine_ls_structure_factor_coef Fsqd
_refine_ls_weighting_details 'calc w=1/[\s^2^(Fo^2^)+(0.0465P)^2^+0.6246P] where P=(Fo^2^+2Fc^2^)/3'
_refine_ls_weighting_scheme calc
_refine_ls_wR_factor_gt 0.0968
_refine_ls_wR_factor_ref 0.1027
_reflns_number_gt 7729
_reflns_number_total 9428
_reflns_threshold_expression I>2\s(I)
_cod_data_source_file ic200811a_si_001_1.cif
_cod_data_source_block (3)
_cod_database_code 4326042

loop_
_symmetry_equiv_pos_site_id
_symmetry_equiv_pos_as_xyz
1 x,y,z
2 -x,-y,-z

loop_
_atom_site_aniso_label
_atom_site_aniso_U_11
_atom_site_aniso_U_22
_atom_site_aniso_U_33
_atom_site_aniso_U_23
_atom_site_aniso_U_13
_atom_site_aniso_U_12
Cu1 0.0273(2) 0.0275(2) 0.0216(2) 0.0102(1) 0.0068(1) 0.0068(1)
P1 0.0245(2) 0.0280(3) 0.0222(3) 0.0105(2) 0.0060(2) 0.0074(2)
P2 0.0239(2) 0.0257(3) 0.0229(3) 0.0099(2) 0.0063(2) 0.0066(2)
O1 0.0266(7) 0.0295(8) 0.0213(7) 0.0087(6) 0.0065(6) 0.0061(6)
N1 0.0366(10) 0.0284(9) 0.0221(9) 0.0100(7) 0.0065(8) 0.0056(8)
N2 0.0327(9) 0.0291(9) 0.0244(9) 0.0131(7) 0.0073(8) 0.0055(7)
N3 0.0304(9) 0.0291(9) 0.0234(9) 0.0094(7) 0.0075(7) 0.0036(7)
N4 0.0300(9) 0.0351(10) 0.0206(9) 0.0109(7) 0.0048(7) 0.0050(8)
C1 0.0261(10) 0.0308(11) 0.0297(11) 0.0140(9) 0.0050(9) 0.0063(8)
C2 0.0389(12) 0.0442(14) 0.0330(13) 0.0189(11) 0.0124(10) 0.0171(11)
C3 0.0422(13) 0.0553(16) 0.0372(14) 0.0277(12) 0.0109(11) 0.0192(12)
C4 0.0331(12) 0.0403(13) 0.0474(15) 0.0253(11) 0.0050(11) 0.0119(10)
C5 0.0318(11) 0.0312(12) 0.0398(13) 0.0111(10) 0.0040(10) 0.0096(9)
C6 0.0318(11) 0.0325(12) 0.0297(12) 0.0119(9) 0.0054(9) 0.0093(9)
C7 0.0322(11) 0.0264(10) 0.0245(11) 0.0096(8) 0.0058(9) 0.0116(9)
C8 0.0370(12) 0.0300(11) 0.0260(11) 0.0089(9) 0.0084(9) 0.0094(9)
C9 0.0505(14) 0.0318(12) 0.0285(12) 0.0121(9) 0.0174(11) 0.0150(10)
C10 0.0645(17) 0.0400(13) 0.0230(11) 0.0100(10) 0.0119(11) 0.0269(12)
C11 0.0462(14) 0.0378(13) 0.0288(12) 0.0033(10) -0.0030(11) 0.0174(11)
C12 0.0327(11) 0.0347(12) 0.0295(12) 0.0101(9) 0.0055(9) 0.0113(9)
C13 0.0268(10) 0.0333(11) 0.0175(10) 0.0108(8) 0.0059(8) 0.0057(8)
C14 0.0289(11) 0.0416(13) 0.0274(11) 0.0168(10) 0.0049(9) 0.0080(9)
C15 0.0269(11) 0.0554(15) 0.0258(12) 0.0189(11) 0.0003(9) 0.0026(10)
C16 0.0316(11) 0.0452(14) 0.0210(11) 0.0120(10) 0.0022(9) -0.0060(10)
C17 0.0380(12) 0.0333(12) 0.0219(11) 0.0094(9) 0.0103(9) 0.0034(9)
C18 0.0230(10) 0.0343(11) 0.0163(9) 0.0100(8) 0.0070(8) 0.0043(8)
C19 0.0273(10) 0.0248(10) 0.0218(10) 0.0089(8) 0.0066(8) 0.0091(8)
C20 0.0258(10) 0.0323(11) 0.0287(11) 0.0140(9) 0.0089(9) 0.0087(8)
C21 0.0309(11) 0.0363(12) 0.0295(11) 0.0178(9) 0.0138(9) 0.0132(9)
C22 0.0338(11) 0.0377(12) 0.0246(11) 0.0129(9) 0.0079(9) 0.0139(9)
C23 0.0276(10) 0.0308(11) 0.0260(11) 0.0098(9) 0.0075(9) 0.0090(9)
C24 0.0280(10) 0.0239(10) 0.0257(11) 0.0105(8) 0.0090(8) 0.0108(8)
C25 0.0225(9) 0.0292(11) 0.0238(10) 0.0059(8) 0.0022(8) 0.0041(8)
C26 0.0322(11) 0.0317(12) 0.0293(12) 0.0085(9) 0.0040(9) 0.0086(9)
C27 0.0411(13) 0.0288(12) 0.0406(14) 0.0060(10) 0.0005(11) 0.0097(10)
C28 0.0346(12) 0.0387(13) 0.0346(13) -0.0040(10) 0.0045(10) 0.0119(10)
C29 0.0363(12) 0.0478(15) 0.0308(13) 0.0040(11) 0.0091(10) 0.0113(11)
C30 0.0324(11) 0.0353(12) 0.0298(12) 0.0092(9) 0.0091(9) 0.0068(9)
C31 0.0253(10) 0.0262(10) 0.0238(10) 0.0075(8) 0.0083(8) 0.0055(8)
C32 0.0349(12) 0.0284(11) 0.0303(12) 0.0092(9) 0.0074(9) 0.0068(9)
C33 0.0375(12) 0.0310(12) 0.0410(14) 0.0089(10) 0.0116(11) 0.0029(10)
C34 0.0281(11) 0.0401(13) 0.0408(14) 0.0025(11) 0.0040(10) 0.0025(10)
C35 0.0290(11) 0.0427(14) 0.0418(14) 0.0113(11) 0.0028(10) 0.0118(10)
C36 0.0271(11) 0.0326(12) 0.0372(13) 0.0118(10) 0.0072(9) 0.0086(9)
C37 0.0493(14) 0.0317(12) 0.0252(11) 0.0098(9) 0.0112(10) 0.0072(10)
C38 0.0588(16) 0.0283(12) 0.0382(14) 0.0124(10) 0.0161(12) 0.0096(11)
C39 0.0473(14) 0.0338(12) 0.0348(13) 0.0191(10) 0.0138(11) 0.0089(10)
C40 0.0388(12) 0.0317(12) 0.0299(12) 0.0079(9) 0.0095(10) 0.0002(10)
C41 0.0478(14) 0.0416(14) 0.0275(13) 0.0036(10) 0.0045(11) -0.0058(11)
C42 0.0427(13) 0.0452(14) 0.0205(11) 0.0097(10) 0.0022(10) 0.0002(11)
C43 0.0368(12) 0.0318(11) 0.0232(11) 0.0105(9) 0.0041(9) 0.0029(9)
C44 0.0416(13) 0.0514(15) 0.0318(13) 0.0204(11) 0.0064(11) 0.0096(11)
C45 0.0494(15) 0.0533(16) 0.0364(14) 0.0217(12) 0.0010(12) 0.0133(12)
C46 0.0632(17) 0.0387(14) 0.0288(13) 0.0166(11) -0.0054(12) -0.0028(12)
C47 0.0527(15) 0.0443(14) 0.0293(13) 0.0160(11) 0.0090(11) -0.0047(12)
C48 0.0392(12) 0.0355(12) 0.0264(12) 0.0091(9) 0.0072(10) 0.0029(10)
C49 0.0320(11) 0.0391(12) 0.0259(11) 0.0175(10) 0.0102(9) 0.0062(9)
C50 0.0322(12) 0.0503(15) 0.0343(13) 0.0181(11) 0.0057(10) 0.0006(11)
C51 0.0315(13) 0.075(2) 0.0458(16) 0.0255(15) 0.0035(12) 0.0035(13)
C52 0.0349(13) 0.088(2) 0.0542(17) 0.0465(17) 0.0179(13) 0.0243(14)
C53 0.0483(15) 0.0650(18) 0.0424(15) 0.0265(13) 0.0210(13) 0.0269(14)
C54 0.0373(13) 0.0538(15) 0.0303(12) 0.0165(11) 0.0113(10) 0.0163(11)
B1 0.0294(12) 0.0334(13) 0.0242(12) 0.0121(10) 0.0055(10) 0.0044(10)
Cl1 0.0617(4) 0.0718(5) 0.0596(5) 0.0350(4) 0.0168(4) 0.0154(4)
Cl2 0.0523(4) 0.0456(4) 0.0552(4) 0.0156(3) -0.0053(3) 0.0067(3)
Cl3 0.0808(6) 0.0696(5) 0.0594(5) 0.0162(4) 0.0177(4) 0.0335(4)
C55 0.0443(14) 0.0407(14) 0.0473(16) 0.0149(12) 0.0047(12) 0.0051(11)

loop_
_atom_site_label
_atom_site_type_symbol
_atom_site_thermal_displace_type
_atom_site_fract_x
_atom_site_fract_y
_atom_site_fract_z
_atom_site_occupancy
_atom_site_U_iso_or_equiv
_atom_site_calc_flag
_atom_site_refinement_flags
Cu1 Cu Uani 0.20186(3) -0.22441(2) 0.21075(2) 1.000 0.0246(1) . .
P1 P Uani 0.36675(4) -0.23268(4) 0.15441(3) 1.000 0.0240(2) . .
P2 P Uani 0.10112(4) -0.13977(4) 0.14042(3) 1.000 0.0234(2) . .
O1 O Uani 0.33648(12) -0.01202(11) 0.18370(9) 1.000 0.0255(4) . .
N1 N Uani 0.14665(16) -0.37014(14) 0.22295(12) 1.000 0.0288(5) . .
N2 N Uani 0.15265(16) -0.38852(14) 0.30386(12) 1.000 0.0278(5) . .
N3 N Uani 0.25066(15) -0.15054(14) 0.34185(12) 1.000 0.0276(5) . .
N4 N Uani 0.23687(15) -0.20039(14) 0.40550(11) 1.000 0.0285(5) . .
C1 C Uani 0.43564(18) -0.32881(17) 0.18643(15) 1.000 0.0280(6) . .
C2 C Uani 0.4363(2) -0.3361(2) 0.27216(16) 1.000 0.0357(8) . .
C3 C Uani 0.4817(2) -0.4104(2) 0.30037(17) 1.000 0.0408(8) . .
C4 C Uani 0.5274(2) -0.47884(19) 0.24251(17) 1.000 0.0377(8) . .
C5 C Uani 0.52818(19) -0.47210(18) 0.15690(16) 1.000 0.0341(7) . .
C6 C Uani 0.48273(19) -0.39770(17) 0.12875(15) 1.000 0.0306(7) . .
C7 C Uani 0.36065(18) -0.26406(16) 0.03415(14) 1.000 0.0266(6) . .
C8 C Uani 0.4563(2) -0.23578(17) -0.00311(15) 1.000 0.0304(7) . .
C9 C Uani 0.4458(2) -0.25897(18) -0.09471(15) 1.000 0.0346(7) . .
C10 C Uani 0.3418(2) -0.30931(19) -0.14925(16) 1.000 0.0399(8) . .
C11 C Uani 0.2465(2) -0.34036(19) -0.11360(16) 1.000 0.0386(8) . .
C12 C Uani 0.2561(2) -0.31729(18) -0.02182(15) 1.000 0.0317(7) . .
C13 C Uani 0.47978(18) -0.11086(17) 0.19775(13) 1.000 0.0253(6) . .
C14 C Uani 0.59492(19) -0.10816(19) 0.22806(15) 1.000 0.0315(7) . .
C15 C Uani 0.6758(2) -0.0146(2) 0.26703(15) 1.000 0.0362(7) . .
C16 C Uani 0.6450(2) 0.07929(19) 0.27675(14) 1.000 0.0347(7) . .
C17 C Uani 0.5315(2) 0.07970(18) 0.24743(14) 1.000 0.0311(7) . .
C18 C Uani 0.45057(17) -0.01479(17) 0.20776(13) 1.000 0.0241(6) . .
C19 C Uani 0.29411(17) -0.03457(16) 0.09303(13) 1.000 0.0236(6) . .
C20 C Uani 0.36257(18) -0.00150(17) 0.03737(14) 1.000 0.0274(6) . .
C21 C Uani 0.31673(19) -0.02460(18) -0.05227(15) 1.000 0.0292(7) . .
C22 C Uani 0.20350(19) -0.08012(18) -0.08486(15) 1.000 0.0303(7) . .
C23 C Uani 0.13539(18) -0.11191(17) -0.02800(14) 1.000 0.0273(6) . .
C24 C Uani 0.17882(18) -0.08977(16) 0.06256(14) 1.000 0.0242(6) . .
C25 C Uani 0.06962(17) -0.02301(16) 0.20954(14) 1.000 0.0260(6) . .
C26 C Uani 0.08734(19) 0.07333(17) 0.19223(15) 1.000 0.0312(7) . .
C27 C Uani 0.0558(2) 0.15627(18) 0.24700(16) 1.000 0.0381(8) . .
C28 C Uani 0.0071(2) 0.1432(2) 0.31912(16) 1.000 0.0385(7) . .
C29 C Uani -0.0091(2) 0.0476(2) 0.33686(16) 1.000 0.0393(8) . .
C30 C Uani 0.02156(19) -0.03509(18) 0.28293(15) 1.000 0.0324(7) . .
C31 C Uani -0.04216(17) -0.21042(16) 0.07601(14) 1.000 0.0248(6) . .
C32 C Uani -0.08177(19) -0.31419(17) 0.07464(15) 1.000 0.0311(7) . .
C33 C Uani -0.1923(2) -0.37029(19) 0.03044(17) 1.000 0.0372(7) . .
C34 C Uani -0.2624(2) -0.3236(2) -0.01364(17) 1.000 0.0392(7) . .
C35 C Uani -0.2239(2) -0.21982(19) -0.01203(17) 1.000 0.0379(8) . .
C36 C Uani -0.11510(18) -0.16339(18) 0.03343(15) 1.000 0.0317(7) . .
C37 C Uani 0.1399(2) -0.46132(18) 0.16369(15) 1.000 0.0351(7) . .
C38 C Uani 0.1401(2) -0.54010(19) 0.20516(17) 1.000 0.0407(8) . .
C39 C Uani 0.1484(2) -0.49060(18) 0.29325(16) 1.000 0.0365(8) . .
C40 C Uani 0.3153(2) -0.05415(18) 0.38272(16) 1.000 0.0346(7) . .
C41 C Uani 0.3435(2) -0.0400(2) 0.47374(16) 1.000 0.0429(8) . .
C42 C Uani 0.2924(2) -0.1337(2) 0.48519(15) 1.000 0.0380(7) . .
C43 C Uani 0.1659(2) -0.34880(18) 0.47413(14) 1.000 0.0311(7) . .
C44 C Uani 0.2729(2) -0.3678(2) 0.49815(16) 1.000 0.0403(8) . .
C45 C Uani 0.2978(2) -0.4072(2) 0.56939(17) 1.000 0.0452(9) . .
C46 C Uani 0.2131(3) -0.4301(2) 0.61731(17) 1.000 0.0458(9) . .
C47 C Uani 0.1080(2) -0.4097(2) 0.59712(17) 1.000 0.0434(8) . .
C48 C Uani 0.0845(2) -0.36947(18) 0.52567(15) 1.000 0.0345(7) . .
C49 C Uani 0.01642(19) -0.27813(18) 0.37471(15) 1.000 0.0307(7) . .
C50 C Uani -0.0745(2) -0.3383(2) 0.30587(17) 1.000 0.0393(8) . .
C51 C Uani -0.1811(2) -0.3136(3) 0.29749(19) 1.000 0.0510(10) . .
C52 C Uani -0.2008(2) -0.2303(3) 0.3590(2) 1.000 0.0518(10) . .
C53 C Uani -0.1128(2) -0.1692(2) 0.42738(18) 1.000 0.0467(9) . .
C54 C Uani -0.0057(2) -0.1929(2) 0.43370(16) 1.000 0.0384(8) . .
B1 B Uani 0.1412(2) -0.3044(2) 0.38925(17) 1.000 0.0287(7) . .
Cl1 Cl Uani 0.35764(7) 0.29465(7) 0.29380(5) 1.000 0.0609(3) . .
Cl2 Cl Uani 0.43187(6) 0.22350(5) 0.44397(5) 1.000 0.0530(2) . .
Cl3 Cl Uani 0.26470(8) 0.34836(7) 0.45310(6) 1.000 0.0677(3) . .
C55 C Uani 0.3160(2) 0.2532(2) 0.38466(19) 1.000 0.0448(8) . .
H2 H Uiso 0.40510 -0.28940 0.31210 1.000 0.0430 calc R
H3 H Uiso 0.48160 -0.41440 0.35930 1.000 0.0490 calc R
H4 H Uiso 0.55810 -0.53030 0.26150 1.000 0.0450 calc R
H5 H Uiso 0.56000 -0.51870 0.11730 1.000 0.0410 calc R
H6 H Uiso 0.48360 -0.39350 0.07000 1.000 0.0370 calc R
H8 H Uiso 0.52880 -0.20060 0.03410 1.000 0.0370 calc R
H9 H Uiso 0.51150 -0.23970 -0.11970 1.000 0.0410 calc R
H10 H Uiso 0.33510 -0.32290 -0.21170 1.000 0.0480 calc R
H11 H Uiso 0.17480 -0.37720 -0.15150 1.000 0.0460 calc R
H12 H Uiso 0.19060 -0.33820 0.00270 1.000 0.0380 calc R
H14 H Uiso 0.61770 -0.17200 0.22160 1.000 0.0380 calc R
H15 H Uiso 0.75320 -0.01490 0.28730 1.000 0.0430 calc R
H16 H Uiso 0.70100 0.14350 0.30340 1.000 0.0420 calc R
H17 H Uiso 0.50950 0.14400 0.25450 1.000 0.0370 calc R
H20 H Uiso 0.44020 0.03660 0.06000 1.000 0.0330 calc R
H21 H Uiso 0.36320 -0.00220 -0.09120 1.000 0.0350 calc R
H22 H Uiso 0.17250 -0.09640 -0.14620 1.000 0.0360 calc R
H23 H Uiso 0.05760 -0.14950 -0.05100 1.000 0.0330 calc R
H26 H Uiso 0.12100 0.08270 0.14300 1.000 0.0370 calc R
H27 H Uiso 0.06770 0.22200 0.23490 1.000 0.0460 calc R
H28 H Uiso -0.01500 0.19960 0.35620 1.000 0.0460 calc R
H29 H Uiso -0.04170 0.03880 0.38670 1.000 0.0470 calc R
H30 H Uiso 0.01000 -0.10050 0.29570 1.000 0.0390 calc R
H32 H Uiso -0.03320 -0.34690 0.10400 1.000 0.0370 calc R
H33 H Uiso -0.21950 -0.44070 0.03070 1.000 0.0450 calc R
H34 H Uiso -0.33700 -0.36250 -0.04510 1.000 0.0470 calc R
H35 H Uiso -0.27230 -0.18760 -0.04220 1.000 0.0450 calc R
H36 H Uiso -0.08990 -0.09190 0.03570 1.000 0.0380 calc R
H37 H Uiso 0.13550 -0.47110 0.10180 1.000 0.0420 calc R
H38 H Uiso 0.13560 -0.61190 0.17840 1.000 0.0490 calc R
H39 H Uiso 0.15070 -0.52320 0.33960 1.000 0.0440 calc R
H40 H Uiso 0.33890 -0.00240 0.35390 1.000 0.0410 calc R
H41 H Uiso 0.38820 0.02110 0.51790 1.000 0.0510 calc R
H42 H Uiso 0.29530 -0.14940 0.54030 1.000 0.0460 calc R
H44 H Uiso 0.33090 -0.35330 0.46470 1.000 0.0480 calc R
H45 H Uiso 0.37200 -0.41810 0.58480 1.000 0.0540 calc R
H46 H Uiso 0.22780 -0.46010 0.66430 1.000 0.0550 calc R
H47 H Uiso 0.05090 -0.42290 0.63160 1.000 0.0520 calc R
H48 H Uiso 0.01120 -0.35600 0.51220 1.000 0.0410 calc R
H50 H Uiso -0.06340 -0.39730 0.26390 1.000 0.0470 calc R
H51 H Uiso -0.24070 -0.35450 0.24900 1.000 0.0610 calc R
H52 H Uiso -0.27440 -0.21520 0.35420 1.000 0.0620 calc R
H53 H Uiso -0.12490 -0.11130 0.47000 1.000 0.0560 calc R
H54 H Uiso 0.05480 -0.14900 0.48030 1.000 0.0460 calc R
H55 H Uiso 0.255(3) 0.190(2) 0.361(2) 1.000 0.0540 . .

loop_
_atom_type_symbol
_atom_type_description
_atom_type_scat_dispersion_real
_atom_type_scat_dispersion_imag
_atom_type_scat_source
P P 0.2955 0.4335 'International Tables Vol C Tables 4.2.6.8 and 6.1.1.4'
O O 0.0492 0.0322 'International Tables Vol C Tables 4.2.6.8 and 6.1.1.4'
N N 0.0311 0.0180 'International Tables Vol C Tables 4.2.6.8 and 6.1.1.4'
Cu Cu -1.9646 0.5888 'International Tables Vol C Tables 4.2.6.8 and 6.1.1.4'
Cl Cl 0.3639 0.7018 'International Tables Vol C Tables 4.2.6.8 and 6.1.1.4'
B B 0.0090 0.0039 'International Tables Vol C Tables 4.2.6.8 and 6.1.1.4'
H H 0.0000 0.0000 'International Tables Vol C Tables 4.2.6.8 and 6.1.1.4'
C C 0.0181 0.0091 'International Tables Vol C Tables 4.2.6.8 and 6.1.1.4'

loop_
_geom_angle_atom_site_label_1
_geom_angle_atom_site_label_2
_geom_angle_atom_site_label_3
_geom_angle
_geom_angle_publ_flag
P1 Cu1 P2 109.20(2) yes
P1 Cu1 N1 103.18(6) yes
P1 Cu1 N3 107.07(6) yes
P2 Cu1 N1 126.94(6) yes
P2 Cu1 N3 112.11(6) yes
N1 Cu1 N3 96.45(8) yes
Cu1 P1 C1 112.16(8) yes
Cu1 P1 C7 119.88(7) yes
Cu1 P1 C13 113.20(7) yes
C1 P1 C7 103.64(10) yes
C1 P1 C13 102.95(10) yes
C7 P1 C13 103.20(10) yes
Cu1 P2 C24 111.19(7) yes
Cu1 P2 C25 116.26(7) yes
Cu1 P2 C31 118.34(7) yes
C24 P2 C25 103.16(10) yes
C24 P2 C31 105.11(10) yes
C25 P2 C31 101.06(10) yes
C18 O1 C19 116.54(16) yes
Cu1 N1 N2 121.73(14) yes
Cu1 N1 C37 127.51(16) yes
N2 N1 C37 106.67(19) yes
N1 N2 C39 108.94(18) yes
N1 N2 B1 122.02(18) yes
C39 N2 B1 128.01(19) yes
Cu1 N3 N4 123.15(14) yes
Cu1 N3 C40 129.26(16) yes
N4 N3 C40 106.81(18) yes
N3 N4 C42 108.91(19) yes
N3 N4 B1 122.32(17) yes
C42 N4 B1 126.34(19) yes
P1 C1 C2 117.39(18) yes
P1 C1 C6 123.86(17) yes
C2 C1 C6 118.7(2) no
C1 C2 C3 121.1(2) no
C2 C3 C4 119.8(2) no
C3 C4 C5 119.8(2) no
C4 C5 C6 120.3(2) no
C1 C6 C5 120.3(2) no
P1 C7 C8 122.64(17) yes
P1 C7 C12 118.56(17) yes
C8 C7 C12 118.8(2) no
C7 C8 C9 120.1(2) no
C8 C9 C10 120.6(2) no
C9 C10 C11 120.1(2) no
C10 C11 C12 119.7(2) no
C7 C12 C11 120.6(2) no
P1 C13 C14 123.04(18) yes
P1 C13 C18 119.55(17) yes
C14 C13 C18 117.2(2) no
C13 C14 C15 121.4(2) no
C14 C15 C16 120.4(2) no
C15 C16 C17 119.8(2) no
C16 C17 C18 119.5(2) no
O1 C18 C13 120.09(19) yes
O1 C18 C17 118.1(2) yes
C13 C18 C17 121.6(2) no
O1 C19 C20 121.09(19) yes
O1 C19 C24 116.70(18) yes
C20 C19 C24 122.19(19) no
C19 C20 C21 119.3(2) no
C20 C21 C22 120.1(2) no
C21 C22 C23 120.0(2) no
C22 C23 C24 121.3(2) no
P2 C24 C19 117.99(16) yes
P2 C24 C23 124.56(17) yes
C19 C24 C23 117.1(2) no
P2 C25 C26 124.56(17) yes
P2 C25 C30 116.12(17) yes
C26 C25 C30 119.3(2) no
C25 C26 C27 120.1(2) no
C26 C27 C28 120.2(2) no
C27 C28 C29 119.6(2) no
C28 C29 C30 120.6(2) no
C25 C30 C29 120.2(2) no
P2 C31 C32 117.77(17) yes
P2 C31 C36 123.09(17) yes
C32 C31 C36 119.0(2) no
C31 C32 C33 120.3(2) no
C32 C33 C34 120.0(2) no
C33 C34 C35 120.0(2) no
C34 C35 C36 120.0(2) no
C31 C36 C35 120.6(2) no
N1 C37 C38 110.6(2) yes
C37 C38 C39 104.4(2) no
N2 C39 C38 109.3(2) yes
N3 C40 C41 110.5(2) yes
C40 C41 C42 104.6(2) no
N4 C42 C41 109.2(2) yes
C44 C43 C48 116.8(2) no
C44 C43 B1 120.2(2) yes
C48 C43 B1 123.1(2) yes
C43 C44 C45 122.4(2) no
C44 C45 C46 119.1(2) no
C45 C46 C47 120.1(2) no
C46 C47 C48 120.1(2) no
C43 C48 C47 121.5(2) no
C50 C49 C54 116.3(2) no
C50 C49 B1 123.7(2) yes
C54 C49 B1 120.1(2) yes
C49 C50 C51 121.4(3) no
C50 C51 C52 120.6(3) no
C51 C52 C53 119.4(2) no
C52 C53 C54 119.5(3) no
C49 C54 C53 122.8(2) no
C3 C2 H2 119.00 no
C1 C2 H2 119.00 no
C2 C3 H3 120.00 no
C4 C3 H3 120.00 no
C5 C4 H4 120.00 no
C3 C4 H4 120.00 no
C4 C5 H5 120.00 no
C6 C5 H5 120.00 no
C1 C6 H6 120.00 no
C5 C6 H6 120.00 no
C9 C8 H8 120.00 no
C7 C8 H8 120.00 no
C8 C9 H9 120.00 no
C10 C9 H9 120.00 no
C9 C10 H10 120.00 no
C11 C10 H10 120.00 no
C12 C11 H11 120.00 no
C10 C11 H11 120.00 no
C7 C12 H12 120.00 no
C11 C12 H12 120.00 no
C13 C14 H14 119.00 no
C15 C14 H14 119.00 no
C16 C15 H15 120.00 no
C14 C15 H15 120.00 no
C15 C16 H16 120.00 no
C17 C16 H16 120.00 no
C18 C17 H17 120.00 no
C16 C17 H17 120.00 no
C19 C20 H20 120.00 no
C21 C20 H20 120.00 no
C20 C21 H21 120.00 no
C22 C21 H21 120.00 no
C23 C22 H22 120.00 no
C21 C22 H22 120.00 no
C22 C23 H23 119.00 no
C24 C23 H23 119.00 no
C25 C26 H26 120.00 no
C27 C26 H26 120.00 no
C28 C27 H27 120.00 no
C26 C27 H27 120.00 no
C29 C28 H28 120.00 no
C27 C28 H28 120.00 no
C28 C29 H29 120.00 no
C30 C29 H29 120.00 no
C29 C30 H30 120.00 no
C25 C30 H30 120.00 no
C33 C32 H32 120.00 no
C31 C32 H32 120.00 no
C32 C33 H33 120.00 no
C34 C33 H33 120.00 no
C35 C34 H34 120.00 no
C33 C34 H34 120.00 no
C34 C35 H35 120.00 no
C36 C35 H35 120.00 no
C31 C36 H36 120.00 no
C35 C36 H36 120.00 no
C38 C37 H37 125.00 no
N1 C37 H37 125.00 no
C39 C38 H38 128.00 no
C37 C38 H38 128.00 no
C38 C39 H39 125.00 no
N2 C39 H39 125.00 no
N3 C40 H40 125.00 no
C41 C40 H40 125.00 no
C42 C41 H41 128.00 no
C40 C41 H41 128.00 no
N4 C42 H42 125.00 no
C41 C42 H42 125.00 no
C43 C44 H44 119.00 no
C45 C44 H44 119.00 no
C46 C45 H45 120.00 no
C44 C45 H45 120.00 no
C47 C46 H46 120.00 no
C45 C46 H46 120.00 no
C46 C47 H47 120.00 no
C48 C47 H47 120.00 no
C47 C48 H48 119.00 no
C43 C48 H48 119.00 no
C51 C50 H50 119.00 no
C49 C50 H50 119.00 no
C50 C51 H51 120.00 no
C52 C51 H51 120.00 no
C53 C52 H52 120.00 no
C51 C52 H52 120.00 no
C52 C53 H53 120.00 no
C54 C53 H53 120.00 no
C49 C54 H54 119.00 no
C53 C54 H54 119.00 no
Cl2 C55 Cl3 111.12(16) yes
Cl1 C55 Cl3 110.37(16) yes
Cl1 C55 Cl2 110.41(14) yes
Cl1 C55 H55 107.5(18) no
Cl2 C55 H55 108(2) no
Cl3 C55 H55 109(2) no
N2 B1 N4 109.49(18) yes
N2 B1 C43 107.98(19) yes
N2 B1 C49 109.72(18) yes
N4 B1 C43 107.18(18) yes
N4 B1 C49 108.35(19) yes
C43 B1 C49 114.03(19) yes

loop_
_geom_bond_atom_site_label_1
_geom_bond_atom_site_label_2
_geom_bond_distance
_geom_bond_publ_flag
Cu1 P1 2.2957(6) yes
Cu1 P2 2.2203(6) yes
Cu1 N1 2.029(2) yes
Cu1 N3 2.0197(18) yes
Cl1 C55 1.769(3) yes
Cl2 C55 1.760(3) yes
Cl3 C55 1.740(3) yes
P1 C7 1.835(2) yes
P1 C1 1.826(2) yes
P1 C13 1.833(2) yes
P2 C24 1.825(2) yes
P2 C25 1.829(2) yes
P2 C31 1.830(2) yes
O1 C19 1.398(2) yes
O1 C18 1.394(3) yes
N1 C37 1.335(3) yes
N1 N2 1.365(3) yes
N2 C39 1.347(3) yes
N2 B1 1.579(3) yes
N3 N4 1.361(3) yes
N3 C40 1.335(3) yes
N4 B1 1.577(3) yes
N4 C42 1.354(3) yes
C1 C2 1.388(3) no
C1 C6 1.398(3) no
C2 C3 1.385(4) no
C3 C4 1.386(4) no
C4 C5 1.386(4) no
C5 C6 1.386(3) no
C7 C8 1.393(3) no
C7 C12 1.389(3) no
C8 C9 1.391(3) no
C9 C10 1.369(3) no
C10 C11 1.383(4) no
C11 C12 1.394(3) no
C13 C14 1.403(3) no
C13 C18 1.399(3) no
C14 C15 1.381(4) no
C15 C16 1.380(4) no
C16 C17 1.393(3) no
C17 C18 1.391(3) no
C19 C20 1.379(3) no
C19 C24 1.401(3) no
C20 C21 1.390(3) no
C21 C22 1.384(3) no
C22 C23 1.386(3) no
C23 C24 1.399(3) no
C25 C26 1.388(3) no
C25 C30 1.396(3) no
C26 C27 1.392(3) no
C27 C28 1.385(3) no
C28 C29 1.382(4) no
C29 C30 1.378(4) no
C31 C36 1.393(3) no
C31 C32 1.391(3) no
C32 C33 1.392(3) no
C33 C34 1.380(4) no
C34 C35 1.389(4) no
C35 C36 1.382(3) no
C37 C38 1.394(4) no
C38 C39 1.371(4) no
C40 C41 1.396(3) no
C41 C42 1.368(4) no
C43 C48 1.387(3) no
C43 C44 1.394(4) no
C43 B1 1.629(3) yes
C44 C45 1.394(4) no
C45 C46 1.382(4) no
C46 C47 1.370(4) no
C47 C48 1.401(4) no
C49 C54 1.391(4) no
C49 C50 1.397(3) no
C49 B1 1.620(3) yes
C50 C51 1.394(4) no
C51 C52 1.380(5) no
C52 C53 1.376(4) no
C53 C54 1.393(4) no
C2 H2 0.9500 no
C3 H3 0.9500 no
C4 H4 0.9500 no
C5 H5 0.9500 no
C6 H6 0.9500 no
C8 H8 0.9500 no
C9 H9 0.9500 no
C10 H10 0.9500 no
C11 H11 0.9500 no
C12 H12 0.9500 no
C14 H14 0.9500 no
C15 H15 0.9500 no
C16 H16 0.9500 no
C17 H17 0.9500 no
C20 H20 0.9500 no
C21 H21 0.9500 no
C22 H22 0.9500 no
C23 H23 0.9500 no
C26 H26 0.9500 no
C27 H27 0.9500 no
C28 H28 0.9500 no
C29 H29 0.9500 no
C30 H30 0.9500 no
C32 H32 0.9500 no
C33 H33 0.9500 no
C34 H34 0.9500 no
C35 H35 0.9500 no
C36 H36 0.9500 no
C37 H37 0.9500 no
C38 H38 0.9500 no
C39 H39 0.9500 no
C40 H40 0.9500 no
C41 H41 0.9500 no
C42 H42 0.9500 no
C44 H44 0.9500 no
C45 H45 0.9500 no
C46 H46 0.9500 no
C47 H47 0.9500 no
C48 H48 0.9500 no
C50 H50 0.9500 no
C51 H51 0.9500 no
C52 H52 0.9500 no
C53 H53 0.9500 no
C54 H54 0.9500 no
C55 H55 0.97(3) no

loop_
_geom_contact_atom_site_label_1
_geom_contact_atom_site_label_2
_geom_contact_distance
_geom_contact_site_symmetry_2
_geom_contact_publ_flag
Cu1 O1 3.1784(16) . no
Cu1 C49 3.755(2) . no
Cu1 C50 4.025(3) . no
Cu1 H2 3.1600 . no
Cu1 H12 3.2500 . no
Cu1 H30 3.3600 . no
Cu1 H32 3.0300 . no
Cl1 C27 3.638(3) . no
Cl2 C44 3.585(3) 2_656 no
Cl2 C40 3.588(3) . no
Cl3 C45 3.289(3) 1_565 no
Cl1 H17 3.0200 . no
Cl2 H44 3.0100 2_656 no
Cl2 H40 2.9600 . no
P1 N3 3.4743(19) . no
P1 P2 3.6812(7) . no
P1 N1 3.393(2) . no
P1 C19 3.327(2) . no
P1 C24 3.668(2) . no
P2 N3 3.5192(19) . no
P2 P1 3.6812(7) . no
O1 Cu1 3.1784(16) . no
O1 C25 3.279(3) . no
O1 C40 3.381(3) . no
O1 H40 2.6700 . no
N1 P1 3.393(2) . no
N1 N3 3.019(3) . no
N1 N4 3.118(3) . no
N1 C2 3.397(3) . no
N1 C50 3.182(3) . no
N2 N3 3.091(3) . no
N3 N1 3.019(3) . no
N3 N2 3.091(3) . no
N3 P1 3.4743(19) . no
N3 P2 3.5192(19) . no
N4 N1 3.118(3) . no
N1 H50 2.6800 . no
N1 H32 2.8200 . no
N2 H50 2.5800 . no
N3 H2 2.9100 . no
N4 H2 2.9400 . no
N4 H44 2.8600 . no
N4 H54 2.7600 . no
C1 C37 3.591(3) . no
C2 C14 3.583(4) . no
C2 N1 3.397(3) . no
C6 C8 3.434(3) . no
C7 C19 3.319(3) . no
C7 C24 3.533(3) . no
C7 C20 3.559(3) . no
C8 C6 3.434(3) . no
C8 C20 3.534(3) . no
C12 C24 3.414(3) . no
C12 C23 3.422(3) . no
C13 C20 3.544(3) . no
C14 C2 3.583(4) . no
C15 C21 3.590(3) 2_655 no
C16 C21 3.560(3) 2_655 no
C17 C20 3.464(3) . no
C18 C40 3.495(3) . no
C19 C26 3.491(3) . no
C19 C7 3.319(3) . no
C19 P1 3.327(2) . no
C20 C13 3.544(3) . no
C20 C7 3.559(3) . no
C20 C8 3.534(3) . no
C20 C17 3.464(3) . no
C21 C16 3.560(3) 2_655 no
C21 C15 3.590(3) 2_655 no
C22 C27 3.579(3) 2_555 no
C23 C12 3.422(3) . no
C23 C36 3.292(3) . no
C24 C7 3.533(3) . no
C24 C12 3.414(3) . no
C25 O1 3.279(3) . no
C26 C19 3.491(3) . no
C27 Cl1 3.638(3) . no
C27 C22 3.579(3) 2_555 no
C27 C55 3.395(4) . no
C33 C37 3.558(3) 2_545 no
C36 C23 3.292(3) . no
C37 C33 3.558(3) 2_545 no
C37 C1 3.591(3) . no
C39 C44 3.260(3) . no
C40 Cl2 3.588(3) . no
C40 C18 3.495(3) . no
C40 O1 3.381(3) . no
C42 C54 3.469(4) . no
C42 C44 3.210(4) . no
C44 Cl2 3.585(3) 2_656 no
C44 C42 3.210(4) . no
C44 C39 3.260(3) . no
C45 Cl3 3.289(3) 1_545 no
C47 C48 3.364(4) 2_546 no
C48 C48 3.558(4) 2_546 no
C48 C47 3.364(4) 2_546 no
C48 C54 3.396(4) . no
C49 Cu1 3.755(2) . no
C50 Cu1 4.025(3) . no
C50 N1 3.182(3) . no
C54 C42 3.469(4) . no
C54 C48 3.396(4) . no
C55 C27 3.395(4) . no
C1 H14 2.6300 . no
C4 H51 2.9400 1_655 no
C5 H34 2.9000 2_545 no
C5 H51 2.9100 1_655 no
C6 H14 3.0600 . no
C7 H6 2.6400 . no
C8 H6 2.7400 . no
C9 H20 2.9400 2_655 no
C9 H5 2.9400 2_645 no
C10 H5 2.9500 2_645 no
C10 H4 3.0100 2_645 no
C13 H8 2.7700 . no
C14 H8 2.9500 . no
C14 H21 2.9800 2_655 no
C15 H21 2.8400 2_655 no
C16 H42 2.7700 2_656 no
C16 H21 2.8500 2_655 no
C17 H21 2.9800 2_655 no
C17 H20 2.9000 . no
C18 H20 2.6100 . no
C18 H40 2.8100 . no
C18 H21 3.1000 2_655 no
C19 H26 2.9500 . no
C20 H35 2.9800 2_555 no
C20 H20 3.0500 2_655 no
C21 H35 3.0900 2_555 no
C21 H20 2.9900 2_655 no
C22 H36 2.9400 2_555 no
C23 H36 2.9700 2_555 no
C23 H36 3.0600 . no
C24 H26 2.6500 . no
C25 H36 2.9700 . no
C26 H55 3.00(3) . no
C27 H22 2.8500 2_555 no
C27 H55 2.70(3) . no
C28 H55 2.89(4) . no
C29 H53 3.1000 2_556 no
C29 H54 3.0500 2_556 no
C29 H15 2.7700 1_455 no
C31 H23 2.6900 . no
C33 H37 2.8700 2_545 no
C36 H23 2.6200 . no
C37 H32 3.0400 . no
C39 H47 2.9800 2_546 no
C42 H54 2.8300 . no
C42 H44 3.0600 . no
C43 H42 2.7100 . no
C43 H39 2.7200 . no
C44 H42 2.8300 . no
C44 H39 2.8500 . no
C46 H10 2.7900 1_556 no
C48 H28 2.9300 2_556 no
C49 H48 2.6600 . no
C49 H30 3.0000 . no
C53 H29 3.0400 . no
C53 H30 2.9400 . no
C54 H30 2.8000 . no
C54 H48 2.8400 . no
C54 H29 2.9900 2_556 no
H2 N4 2.9400 . no
H2 Cu1 3.1600 . no
H2 N3 2.9100 . no
H4 C10 3.0100 2_645 no
H5 C10 2.9500 2_645 no
H5 C9 2.9400 2_645 no
H6 C7 2.6400 . no
H6 C8 2.7400 . no
H8 C14 2.9500 . no
H8 C13 2.7700 . no
H10 C46 2.7900 1_554 no
H10 H46 2.3600 1_554 no
H12 Cu1 3.2500 . no
H14 C1 2.6300 . no
H14 C6 3.0600 . no
H14 H52 2.5900 1_655 no
H15 C29 2.7700 1_655 no
H16 H42 2.4600 2_656 no
H17 Cl1 3.0200 . no
H20 C18 2.6100 . no
H20 C9 2.9400 2_655 no
H20 C20 3.0500 2_655 no
H20 C21 2.9900 2_655 no
H20 H21 2.5200 2_655 no
H20 C17 2.9000 . no
H21 C14 2.9800 2_655 no
H21 C16 2.8500 2_655 no
H21 C17 2.9800 2_655 no
H21 C15 2.8400 2_655 no
H21 H20 2.5200 2_655 no
H21 C18 3.1000 2_655 no
H22 C27 2.8500 2_555 no
H23 C36 2.6200 . no
H23 H36 2.5100 . no
H23 C31 2.6900 . no
H26 C24 2.6500 . no
H26 C19 2.9500 . no
H28 H48 2.5700 2_556 no
H28 C48 2.9300 2_556 no
H29 C53 3.0400 . no
H29 H54 2.3000 2_556 no
H29 C54 2.9900 2_556 no
H30 Cu1 3.3600 . no
H30 C49 3.0000 . no
H30 C53 2.9400 . no
H30 C54 2.8000 . no
H32 Cu1 3.0300 . no
H32 N1 2.8200 . no
H32 C37 3.0400 . no
H33 H37 2.5800 2_545 no
H34 C5 2.9000 2_545 no
H35 C21 3.0900 2_555 no
H35 C20 2.9800 2_555 no
H36 C23 3.0600 . no
H36 C25 2.9700 . no
H36 C22 2.9400 2_555 no
H36 C23 2.9700 2_555 no
H36 H23 2.5100 . no
H37 C33 2.8700 2_545 no
H37 H33 2.5800 2_545 no
H39 C43 2.7200 . no
H39 C44 2.8500 . no
H39 H47 2.5300 2_546 no
H40 C18 2.8100 . no
H40 Cl2 2.9600 . no
H40 O1 2.6700 . no
H42 C44 2.8300 . no
H42 C16 2.7700 2_656 no
H42 H16 2.4600 2_656 no
H42 C43 2.7100 . no
H44 N4 2.8600 . no
H44 Cl2 3.0100 2_656 no
H44 C42 3.0600 . no
H46 H10 2.3600 1_556 no
H47 C39 2.9800 2_546 no
H47 H39 2.5300 2_546 no
H48 C49 2.6600 . no
H48 C54 2.8400 . no
H48 H28 2.5700 2_556 no
H50 N1 2.6800 . no
H50 N2 2.5800 . no
H51 C5 2.9100 1_455 no
H51 C4 2.9400 1_455 no
H52 H14 2.5900 1_455 no
H53 C29 3.1000 2_556 no
H54 N4 2.7600 . no
H54 C29 3.0500 2_556 no
H54 H29 2.3000 2_556 no
H54 C42 2.8300 . no
H55 C26 3.00(3) . no
H55 C27 2.70(3) . no
H55 C28 2.89(4) . no

loop_
_geom_hbond_atom_site_label_D
_geom_hbond_atom_site_label_H
_geom_hbond_atom_site_label_A
_geom_hbond_distance_DH
_geom_hbond_distance_HA
_geom_hbond_distance_DA
_geom_hbond_angle_DHA
_geom_hbond_publ_flag
C50 H50 N2 0.9500 2.5800 2.961(3) 104.00 yes

loop_
_geom_torsion_atom_site_label_1
_geom_torsion_atom_site_label_2
_geom_torsion_atom_site_label_3
_geom_torsion_atom_site_label_4
_geom_torsion
_geom_torsion_publ_flag
P2 Cu1 P1 C1 -164.92(8) no
N1 Cu1 P1 C1 -27.61(10) no
N3 Cu1 P1 C1 73.49(10) no
P2 Cu1 P1 C7 -43.08(9) no
N1 Cu1 P1 C7 94.24(10) no
N3 Cu1 P1 C7 -164.67(10) no
P2 Cu1 P1 C13 79.12(8) no
N1 Cu1 P1 C13 -143.57(9) no
N3 Cu1 P1 C13 -42.47(10) no
P1 Cu1 P2 C24 -4.38(8) no
N1 Cu1 P2 C24 -128.70(10) no
N3 Cu1 P2 C24 114.10(10) no
P1 Cu1 P2 C25 -121.99(8) no
N1 Cu1 P2 C25 113.69(10) no
N3 Cu1 P2 C25 -3.51(10) no
P1 Cu1 P2 C31 117.41(8) no
N1 Cu1 P2 C31 -6.92(11) no
N3 Cu1 P2 C31 -124.11(10) no
P1 Cu1 N1 N2 108.71(16) no
P2 Cu1 N1 N2 -124.53(15) no
N3 Cu1 N1 N2 -0.55(18) no
P1 Cu1 N1 C37 -45.4(2) no
P2 Cu1 N1 C37 81.4(2) no
N3 Cu1 N1 C37 -154.7(2) no
N1 Cu1 N3 C40 166.2(2) no
P2 Cu1 N3 N4 131.96(15) no
N1 Cu1 N3 N4 -2.36(17) no
P1 Cu1 N3 N4 -108.30(16) no
P2 Cu1 N3 C40 -59.5(2) no
P1 Cu1 N3 C40 60.2(2) no
Cu1 P1 C7 C8 156.93(17) no
Cu1 P1 C13 C14 133.87(17) no
C13 P1 C1 C6 -100.2(2) no
C7 P1 C1 C6 7.1(2) no
C1 P1 C13 C14 12.6(2) no
C7 P1 C13 C14 -95.04(19) no
Cu1 P1 C1 C2 -39.3(2) no
C7 P1 C1 C2 -170.02(19) no
C13 P1 C1 C2 82.7(2) no
Cu1 P1 C1 C6 137.84(18) no
C1 P1 C7 C12 103.5(2) no
C13 P1 C7 C12 -149.42(19) no
C13 P1 C7 C8 30.0(2) no
Cu1 P1 C7 C12 -22.5(2) no
C1 P1 C7 C8 -77.1(2) no
C7 P1 C13 C18 89.82(18) no
C1 P1 C13 C18 -162.58(17) no
Cu1 P1 C13 C18 -41.27(18) no
C25 P2 C24 C19 76.69(19) no
C31 P2 C25 C26 -99.4(2) no
Cu1 P2 C24 C19 -48.62(19) no
C24 P2 C31 C32 125.27(18) no
C31 P2 C24 C19 -177.82(17) no
C25 P2 C31 C32 -127.69(18) no
C24 P2 C25 C30 -172.68(17) no
C31 P2 C25 C30 78.75(18) no
Cu1 P2 C31 C36 176.35(16) no
Cu1 P2 C25 C26 131.10(18) no
C25 P2 C24 C23 -110.4(2) no
C25 P2 C31 C36 48.2(2) no
Cu1 P2 C25 C30 -50.73(19) no
C24 P2 C31 C36 -58.8(2) no
C31 P2 C24 C23 -4.9(2) no
Cu1 P2 C31 C32 0.5(2) no
C24 P2 C25 C26 9.2(2) no
Cu1 P2 C24 C23 124.30(19) no
C19 O1 C18 C17 107.6(2) no
C19 O1 C18 C13 -77.0(2) no
C18 O1 C19 C24 144.2(2) no
C18 O1 C19 C20 -37.2(3) no
Cu1 N1 C37 C38 157.88(17) no
N2 N1 C37 C38 0.7(3) no
Cu1 N1 N2 C39 -159.40(16) no
C37 N1 N2 B1 -169.8(2) no
Cu1 N1 N2 B1 31.4(3) no
C37 N1 N2 C39 -0.6(3) no
C39 N2 B1 C43 18.8(3) no
C39 N2 B1 N4 135.2(2) no
N1 N2 C39 C38 0.3(3) no
N1 N2 B1 C49 61.0(3) no
B1 N2 C39 C38 168.7(2) no
C39 N2 B1 C49 -106.0(3) no
N1 N2 B1 C43 -174.18(19) no
N1 N2 B1 N4 -57.8(3) no
Cu1 N3 N4 B1 -25.4(3) no
Cu1 N3 N4 C42 171.29(16) no
Cu1 N3 C40 C41 -170.46(17) no
N4 N3 C40 C41 -0.5(3) no
C40 N3 N4 C42 0.6(2) no
C40 N3 N4 B1 163.9(2) no
C42 N4 B1 C43 -28.6(3) no
B1 N4 C42 C41 -162.9(2) no
C42 N4 B1 N2 -145.5(2) no
N3 N4 C42 C41 -0.4(3) no
C42 N4 B1 C49 94.8(3) no
N3 N4 B1 C49 -65.5(2) no
N3 N4 B1 N2 54.2(3) no
N3 N4 B1 C43 171.05(18) no
P1 C1 C6 C5 -176.61(18) no
C2 C1 C6 C5 0.5(4) no
P1 C1 C2 C3 176.8(2) no
C6 C1 C2 C3 -0.5(4) no
C1 C2 C3 C4 0.0(4) no
C2 C3 C4 C5 0.5(4) no
C3 C4 C5 C6 -0.5(4) no
C4 C5 C6 C1 0.0(4) no
P1 C7 C12 C11 178.25(19) no
C8 C7 C12 C11 -1.2(4) no
C12 C7 C8 C9 1.3(3) no
P1 C7 C8 C9 -178.11(18) no
C7 C8 C9 C10 0.2(4) no
C8 C9 C10 C11 -1.9(4) no
C9 C10 C11 C12 2.0(4) no
C10 C11 C12 C7 -0.5(4) no
C14 C13 C18 O1 -176.33(18) no
P1 C13 C14 C15 -174.56(18) no
C14 C13 C18 C17 -1.1(3) no
P1 C13 C18 C17 174.35(16) no
P1 C13 C18 O1 -0.9(3) no
C18 C13 C14 C15 0.7(3) no
C13 C14 C15 C16 -0.3(4) no
C14 C15 C16 C17 0.3(3) no
C15 C16 C17 C18 -0.7(3) no
C16 C17 C18 C13 1.1(3) no
C16 C17 C18 O1 176.42(19) no
C20 C19 C24 C23 1.0(3) no
O1 C19 C24 P2 -7.1(3) no
C24 C19 C20 C21 -0.9(3) no
C20 C19 C24 P2 174.42(18) no
O1 C19 C20 C21 -179.3(2) no
O1 C19 C24 C23 179.47(19) no
C19 C20 C21 C22 0.1(4) no
C20 C21 C22 C23 0.6(4) no
C21 C22 C23 C24 -0.5(4) no
C22 C23 C24 P2 -173.26(19) no
C22 C23 C24 C19 -0.3(3) no
P2 C25 C30 C29 -177.52(18) no
P2 C25 C26 C27 177.20(18) no
C26 C25 C30 C29 0.8(3) no
C30 C25 C26 C27 -0.9(3) no
C25 C26 C27 C28 0.3(4) no
C26 C27 C28 C29 0.6(4) no
C27 C28 C29 C30 -0.7(4) no
C28 C29 C30 C25 0.1(4) no
C36 C31 C32 C33 0.7(3) no
P2 C31 C36 C35 -177.97(18) no
C32 C31 C36 C35 -2.1(3) no
P2 C31 C32 C33 176.79(18) no
C31 C32 C33 C34 1.2(4) no
C32 C33 C34 C35 -1.7(4) no
C33 C34 C35 C36 0.3(4) no
C34 C35 C36 C31 1.6(4) no
N1 C37 C38 C39 -0.5(3) no
C37 C38 C39 N2 0.1(3) no
N3 C40 C41 C42 0.2(3) no
C40 C41 C42 N4 0.1(3) no
C48 C43 C44 C45 1.0(4) no
B1 C43 C44 C45 -179.0(2) no
C44 C43 C48 C47 -1.4(4) no
B1 C43 C48 C47 178.7(2) no
C44 C43 B1 N2 62.2(3) no
C44 C43 B1 N4 -55.7(3) no
C44 C43 B1 C49 -175.6(2) no
C48 C43 B1 N2 -117.8(2) no
C48 C43 B1 N4 124.3(2) no
C48 C43 B1 C49 4.4(3) no
C43 C44 C45 C46 1.1(4) no
C44 C45 C46 C47 -2.9(4) no
C45 C46 C47 C48 2.5(4) no
C46 C47 C48 C43 -0.3(4) no
C54 C49 C50 C51 -0.1(4) no
B1 C49 C50 C51 178.5(3) no
C50 C49 C54 C53 1.9(4) no
B1 C49 C54 C53 -176.8(2) no
C50 C49 B1 N2 13.3(3) no
C50 C49 B1 N4 132.8(2) no
C50 C49 B1 C43 -108.0(3) no
C54 C49 B1 N2 -168.2(2) no
C54 C49 B1 N4 -48.7(3) no
C54 C49 B1 C43 70.6(3) no
C49 C50 C51 C52 -2.0(5) no
C50 C51 C52 C53 2.2(5) no
C51 C52 C53 C54 -0.5(5) no
C52 C53 C54 C49 -1.7(4) no
